data_7125803
loop_
_publ_author_name
'Makarov, Alexander Yu'
'Volkova, Yulia M.'
'Shundrin, Leonid A.'
'Dmitriev, Alexey A.'
'Irtegova, Irina G.'
'Bagryanskaya, Irina Yu'
'Shundrina, Inna K.'
'Gritsan, Nina P.'
'Beckmann, Jens'
'Zibarev, Andrey V.'

_publ_section_title
;
 Chemistry of Herz radicals: a new way to near-IR dyes with multiple
 long-lived and differently-coloured redox states.
;
_journal_issue 5
_journal_name_full 'Chemical communications (Cambridge, England)'
_journal_page_first 727
_journal_page_last 730
_journal_paper_doi 10.1039/c9cc08557b
_journal_volume 56
_journal_year 2020
_chemical_formula_moiety 'C10 H10 N2 S4, 2(Cl4 Ga), C4 H10 O'
_chemical_formula_sum 'C14 H20 Cl8 Ga2 N2 O S4'
_chemical_formula_weight 783.60
_space_group_crystal_system monoclinic
_space_group_IT_number 14
_space_group_name_Hall '-P 2ybc'
_space_group_name_H-M_alt 'P 1 21/c 1'
_atom_sites_solution_hydrogens geom
_audit_creation_method SHELXL-2014/7
_audit_update_record
;
2019-04-17 deposited with the CCDC.	2019-12-05 downloaded from the CCDC.
;
_cell_angle_alpha 90
_cell_angle_beta 98.6730(10)
_cell_angle_gamma 90
_cell_formula_units_Z 4
_cell_length_a 12.8899(3)
_cell_length_b 21.9751(6)
_cell_length_c 10.8024(3)
_cell_measurement_reflns_used 9877
_cell_measurement_temperature 200(2)
_cell_measurement_theta_max 26.43
_cell_measurement_theta_min 2.82
_cell_volume 3024.86(14)
_computing_cell_refinement 'Bruker SAINT'
_computing_data_collection 'Bruker APEX2'
_computing_data_reduction 'Bruker SAINT'
_computing_molecular_graphics 'Bruker SHELXTL'
_computing_publication_material 'Bruker SHELXTL'
_computing_structure_refinement 'SHELXL-2014/7 (Sheldrick, 2014)'
_computing_structure_solution 'SHELXS-97 (Sheldrick, 2008)'
_diffrn_ambient_temperature 200(2)
_diffrn_measured_fraction_theta_full 0.998
_diffrn_measured_fraction_theta_max 0.999
_diffrn_measurement_device_type 'Bruker APEX-II CCD'
_diffrn_measurement_method '\f and \w scans'
_diffrn_radiation_type MoK\a
_diffrn_radiation_wavelength 0.71073
_diffrn_reflns_av_R_equivalents 0.0373
_diffrn_reflns_av_unetI/netI 0.0262
_diffrn_reflns_Laue_measured_fraction_full 0.998
_diffrn_reflns_Laue_measured_fraction_max 0.999
_diffrn_reflns_limit_h_max 16
_diffrn_reflns_limit_h_min -16
_diffrn_reflns_limit_k_max 28
_diffrn_reflns_limit_k_min -28
_diffrn_reflns_limit_l_max 14
_diffrn_reflns_limit_l_min -14
_diffrn_reflns_number 45084
_diffrn_reflns_point_group_measured_fraction_full 0.998
_diffrn_reflns_point_group_measured_fraction_max 0.999
_diffrn_reflns_theta_full 25.242
_diffrn_reflns_theta_max 27.484
_diffrn_reflns_theta_min 3.197
_diffrn_source 'sealed tube'
_exptl_absorpt_coefficient_mu 2.777
_exptl_absorpt_correction_T_max 0.7456
_exptl_absorpt_correction_T_min 0.5207
_exptl_absorpt_correction_type multi-scan
_exptl_absorpt_process_details SADABS
_exptl_crystal_colour yellow
_exptl_crystal_density_diffrn 1.721
_exptl_crystal_density_method 'not measured'
_exptl_crystal_description prism
_exptl_crystal_F_000 1552
_exptl_crystal_size_max 0.600
_exptl_crystal_size_mid 0.400
_exptl_crystal_size_min 0.080
_refine_diff_density_max 0.859
_refine_diff_density_min -0.733
_refine_diff_density_rms 0.074
_refine_ls_extinction_method none
_refine_ls_goodness_of_fit_ref 1.037
_refine_ls_hydrogen_treatment constr
_refine_ls_matrix_type full
_refine_ls_number_parameters 283
_refine_ls_number_reflns 6914
_refine_ls_number_restraints 5
_refine_ls_restrained_S_all 1.068
_refine_ls_R_factor_all 0.0490
_refine_ls_R_factor_gt 0.0340
_refine_ls_shift/su_max 0.022
_refine_ls_shift/su_mean 0.001
_refine_ls_structure_factor_coef Fsqd
_refine_ls_weighting_details 'w=1/[\s^2^(Fo^2^)+(0.0476P)^2^+2.3023P] where P=(Fo^2^+2Fc^2^)/3'
_refine_ls_weighting_scheme calc
_refine_ls_wR_factor_gt 0.0858
_refine_ls_wR_factor_ref 0.0939
_reflns_Friedel_coverage 0.000
_reflns_number_gt 5561
_reflns_number_total 6914
_reflns_threshold_expression 'I > 2\s(I)'
_cod_data_source_file c9cc08557b2.cif
_cod_data_source_block 3_GaCl4_m645
_cod_depositor_comments 'Adding full bibliography for 7125802--7125809.cif.'
_cod_original_sg_symbol_H-M 'P 21/c'
_cod_database_code 7125803
_shelx_shelxl_version_number 2014/7
_shelx_space_group_comment
;
The symmetry employed for this shelxl refinement is uniquely defined
by the following loop, which should always be used as a source of
symmetry information in preference to the above space-group names.
They are only intended as comments.
;
_shelx_estimated_absorpt_t_min 0.287
_shelx_estimated_absorpt_t_max 0.808

loop_
_space_group_symop_operation_xyz
'x, y, z'
'-x, y+1/2, -z+1/2'
'-x, -y, -z'
'x, -y-1/2, z-1/2'

loop_
_atom_site_label
_atom_site_type_symbol
_atom_site_fract_x
_atom_site_fract_y
_atom_site_fract_z
_atom_site_U_iso_or_equiv
_atom_site_adp_type
_atom_site_occupancy
_atom_site_site_symmetry_order
_atom_site_calc_flag
_atom_site_refinement_flags_posn
_atom_site_refinement_flags_adp
S1 S 0.29448(5) -0.08913(3) 0.05075(6) 0.03096(15) Uani 1 1 d . .
S2 S 0.25839(6) -0.00446(3) -0.02315(6) 0.03158(15) Uani 1 1 d . .
S3 S 0.23927(6) 0.02791(3) 0.57779(6) 0.03839(17) Uani 1 1 d . .
S4 S 0.26758(6) -0.04219(3) 0.46512(6) 0.03268(15) Uani 1 1 d . .
N1 N 0.28431(17) -0.07505(10) 0.1927(2) 0.0282(5) Uani 1 1 d . .
N2 N 0.21659(18) 0.08012(10) 0.4769(2) 0.0330(5) Uani 1 1 d . .
Ga1 Ga 0.53869(2) 0.42031(2) 0.73540(3) 0.03598(9) Uani 1 1 d D .
Ga2 Ga 0.02611(2) 0.08742(2) 0.77446(3) 0.03666(10) Uani 1 1 d . .
Cl1 Cl 0.48570(7) 0.40441(5) 0.91330(8) 0.0563(2) Uani 1 1 d . .
Cl2 Cl 0.45913(7) 0.36508(5) 0.58656(9) 0.0595(2) Uani 1 1 d . .
Cl3 Cl 0.70921(5) 0.40284(3) 0.75516(6) 0.03445(15) Uani 1 1 d D .
Cl4 Cl 0.52313(6) 0.51651(4) 0.69180(10) 0.0557(2) Uani 1 1 d . .
Cl5 Cl -0.07328(9) 0.14390(5) 0.64559(12) 0.0819(4) Uani 1 1 d . .
Cl6 Cl 0.18837(5) 0.12018(3) 0.79745(7) 0.03826(16) Uani 1 1 d . .
Cl7 Cl 0.02151(7) -0.00550(4) 0.70512(12) 0.0695(3) Uani 1 1 d . .
Cl8 Cl -0.02411(7) 0.08586(6) 0.95679(9) 0.0711(3) Uani 1 1 d . .
C1 C 0.24197(19) 0.02545(12) 0.1178(2) 0.0266(5) Uani 1 1 d . .
C2 C 0.2156(2) 0.08695(11) 0.1385(3) 0.0299(6) Uani 1 1 d . .
H2 H 0.2053 0.1142 0.0694 0.036 Uiso 1 1 calc R U
C3 C 0.2046(2) 0.10812(11) 0.2540(2) 0.0284(5) Uani 1 1 d . .
C4 C 0.1745(2) 0.17398(13) 0.2757(3) 0.0379(6) Uani 1 1 d . .
C5 C 0.0674(3) 0.17499(16) 0.3237(4) 0.0567(9) Uani 1 1 d . .
H3 H 0.0153 0.1532 0.2645 0.085 Uiso 1 1 calc R U
H4 H 0.0448 0.2172 0.3313 0.085 Uiso 1 1 calc R U
H1 H 0.0743 0.1552 0.4058 0.085 Uiso 1 1 calc R U
C6 C 0.24885(19) 0.00326(11) 0.3385(2) 0.0260(5) Uani 1 1 d . .
C7 C 0.22225(19) 0.06484(12) 0.3577(2) 0.0264(5) Uani 1 1 d . .
C8 C 0.2592(3) 0.20455(14) 0.3710(3) 0.0526(9) Uani 1 1 d . .
H7 H 0.2623 0.1845 0.4525 0.079 Uiso 1 1 calc R U
H6 H 0.2419 0.2476 0.3790 0.079 Uiso 1 1 calc R U
H5 H 0.3275 0.2010 0.3421 0.079 Uiso 1 1 calc R U
C9 C 0.1634(3) 0.21052(14) 0.1533(3) 0.0519(9) Uani 1 1 d . .
H10 H 0.2307 0.2109 0.1216 0.078 Uiso 1 1 calc R U
H9 H 0.1426 0.2524 0.1691 0.078 Uiso 1 1 calc R U
H8 H 0.1098 0.1916 0.0912 0.078 Uiso 1 1 calc R U
C10 C 0.25838(18) -0.01800(11) 0.2157(2) 0.0252(5) Uani 1 1 d . .
O1S O 0.6544(3) 0.20145(14) 0.8672(3) 0.0903(10) Uani 1 1 d D .
C2S C 0.4937(7) 0.1857(3) 0.7310(7) 0.148(3) Uani 1 1 d D .
H2SA H 0.4401 0.2100 0.6789 0.222 Uiso 1 1 calc R U
H2SB H 0.5245 0.1566 0.6783 0.222 Uiso 1 1 calc R U
H2SC H 0.4614 0.1636 0.7942 0.222 Uiso 1 1 calc R U
C4S C 0.7192(9) 0.2474(3) 0.9399(10) 0.207(5) Uani 1 1 d D .
H4SA H 0.7101 0.2870 0.8959 0.248 Uiso 1 1 calc R U
H4SB H 0.6961 0.2522 1.0226 0.248 Uiso 1 1 calc R U
C3S C 0.8258(9) 0.2309(5) 0.9567(18) 0.377(13) Uani 1 1 d D .
H3SA H 0.8676 0.2623 1.0055 0.566 Uiso 1 1 calc R U
H3SB H 0.8351 0.1920 1.0014 0.566 Uiso 1 1 calc R U
H3SC H 0.8491 0.2267 0.8748 0.566 Uiso 1 1 calc R U
C1S C 0.5750(8) 0.2256(4) 0.7927(12) 0.279(8) Uani 1 1 d D .
H1SA H 0.6040 0.2486 0.7268 0.335 Uiso 1 1 calc R U
H1SB H 0.5412 0.2556 0.8422 0.335 Uiso 1 1 calc R U

loop_
_atom_site_aniso_label
_atom_site_aniso_U_11
_atom_site_aniso_U_22
_atom_site_aniso_U_33
_atom_site_aniso_U_23
_atom_site_aniso_U_13
_atom_site_aniso_U_12
S1 0.0380(4) 0.0255(3) 0.0303(3) -0.0029(3) 0.0081(3) 0.0031(3)
S2 0.0431(4) 0.0284(3) 0.0241(3) -0.0004(2) 0.0078(3) 0.0051(3)
S3 0.0521(4) 0.0398(4) 0.0248(3) 0.0005(3) 0.0108(3) 0.0066(3)
S4 0.0410(4) 0.0313(3) 0.0258(3) 0.0030(3) 0.0054(3) 0.0043(3)
N1 0.0295(11) 0.0283(11) 0.0274(11) 0.0003(9) 0.0059(9) 0.0013(9)
N2 0.0370(13) 0.0358(13) 0.0271(12) -0.0030(9) 0.0074(10) 0.0028(10)
Ga1 0.03182(17) 0.03928(19) 0.03715(18) 0.00179(13) 0.00619(13) 0.00105(13)
Ga2 0.03309(18) 0.03688(18) 0.03938(19) 0.00402(13) 0.00339(13) -0.00149(13)
Cl1 0.0434(4) 0.0827(6) 0.0461(5) 0.0042(4) 0.0172(4) -0.0093(4)
Cl2 0.0506(5) 0.0682(6) 0.0563(5) -0.0174(4) -0.0026(4) -0.0026(4)
Cl3 0.0333(3) 0.0378(4) 0.0328(3) 0.0035(3) 0.0067(3) 0.0052(3)
Cl4 0.0432(4) 0.0418(4) 0.0814(6) 0.0108(4) 0.0066(4) 0.0105(3)
Cl5 0.0697(6) 0.0753(7) 0.0898(8) 0.0372(6) -0.0231(6) 0.0022(5)
Cl6 0.0390(4) 0.0341(4) 0.0428(4) -0.0011(3) 0.0098(3) -0.0087(3)
Cl7 0.0429(5) 0.0454(5) 0.1210(9) -0.0217(5) 0.0157(5) -0.0114(4)
Cl8 0.0397(5) 0.1275(10) 0.0476(5) 0.0044(5) 0.0115(4) -0.0128(5)
C1 0.0268(13) 0.0279(13) 0.0254(12) -0.0018(10) 0.0048(10) 0.0012(10)
C2 0.0342(14) 0.0257(13) 0.0297(13) 0.0025(10) 0.0041(11) 0.0039(10)
C3 0.0299(13) 0.0254(13) 0.0299(13) -0.0010(10) 0.0040(10) 0.0026(10)
C4 0.0500(17) 0.0270(14) 0.0376(16) -0.0007(11) 0.0094(13) 0.0115(12)
C5 0.059(2) 0.047(2) 0.068(2) 0.0021(17) 0.0247(18) 0.0234(17)
C6 0.0243(12) 0.0287(13) 0.0256(13) 0.0015(10) 0.0054(10) 0.0002(10)
C7 0.0228(12) 0.0276(13) 0.0294(13) -0.0036(10) 0.0056(10) 0.0009(10)
C8 0.077(2) 0.0281(15) 0.0502(19) -0.0108(14) 0.0027(17) 0.0002(15)
C9 0.085(3) 0.0258(15) 0.0446(18) 0.0032(13) 0.0094(17) 0.0143(15)
C10 0.0233(12) 0.0252(12) 0.0275(13) -0.0016(10) 0.0050(10) 0.0001(9)
O1S 0.123(3) 0.0469(17) 0.107(3) 0.0162(17) 0.037(2) 0.0274(18)
C2S 0.222(9) 0.065(4) 0.142(6) -0.007(4) -0.018(6) 0.005(5)
C4S 0.258(12) 0.047(4) 0.319(14) 0.005(6) 0.052(11) -0.002(6)
C3S 0.210(12) 0.200(12) 0.73(3) -0.294(18) 0.094(17) -0.092(10)
C1S 0.269(14) 0.180(11) 0.355(17) 0.179(12) -0.065(13) 0.039(10)

loop_
_atom_type_symbol
_atom_type_description
_atom_type_scat_dispersion_real
_atom_type_scat_dispersion_imag
_atom_type_scat_source
C C 0.0033 0.0016 'International Tables Vol C Tables 4.2.6.8 and 6.1.1.4'
H H 0.0000 0.0000 'International Tables Vol C Tables 4.2.6.8 and 6.1.1.4'
N N 0.0061 0.0033 'International Tables Vol C Tables 4.2.6.8 and 6.1.1.4'
S S 0.1246 0.1234 'International Tables Vol C Tables 4.2.6.8 and 6.1.1.4'
Cl Cl 0.1484 0.1585 'International Tables Vol C Tables 4.2.6.8 and 6.1.1.4'
Ga Ga 0.2307 1.6083 'International Tables Vol C Tables 4.2.6.8 and 6.1.1.4'
O O 0.0106 0.0060 'International Tables Vol C Tables 4.2.6.8 and 6.1.1.4'

loop_
_geom_angle_atom_site_label_1
_geom_angle_atom_site_label_2
_geom_angle_atom_site_label_3
_geom_angle
N1 S1 S2 98.74(8)
C1 S2 S1 93.09(9)
N2 S3 S4 99.71(9)
C6 S4 S3 91.15(9)
C10 N1 S1 115.08(18)
C7 N2 S3 116.68(19)
Cl2 Ga1 Cl1 113.25(4)
Cl2 Ga1 Cl4 111.73(4)
Cl1 Ga1 Cl4 108.62(4)
Cl2 Ga1 Cl3 109.26(3)
Cl1 Ga1 Cl3 109.20(3)
Cl4 Ga1 Cl3 104.39(3)
Cl5 Ga2 Cl8 111.67(5)
Cl5 Ga2 Cl7 109.77(5)
Cl8 Ga2 Cl7 107.61(5)
Cl5 Ga2 Cl6 110.54(4)
Cl8 Ga2 Cl6 108.27(3)
Cl7 Ga2 Cl6 108.89(3)
C10 C1 C2 122.4(2)
C10 C1 S2 112.54(19)
C2 C1 S2 125.1(2)
C3 C2 C1 122.1(2)
C3 C2 H2 118.9
C1 C2 H2 118.9
C2 C3 C7 117.1(2)
C2 C3 C4 122.0(2)
C7 C3 C4 120.9(2)
C3 C4 C9 110.9(2)
C3 C4 C8 110.2(2)
C9 C4 C8 108.2(3)
C3 C4 C5 109.0(3)
C9 C4 C5 108.0(3)
C8 C4 C5 110.4(3)
C4 C5 H3 109.5
C4 C5 H4 109.5
H3 C5 H4 109.5
C4 C5 H1 109.5
H3 C5 H1 109.5
H4 C5 H1 109.5
C7 C6 C10 120.3(2)
C7 C6 S4 117.13(19)
C10 C6 S4 122.6(2)
N2 C7 C6 115.3(2)
N2 C7 C3 123.2(2)
C6 C7 C3 121.5(2)
C4 C8 H7 109.5
C4 C8 H6 109.5
H7 C8 H6 109.5
C4 C8 H5 109.5
H7 C8 H5 109.5
H6 C8 H5 109.5
C4 C9 H10 109.5
C4 C9 H9 109.5
H10 C9 H9 109.5
C4 C9 H8 109.5
H10 C9 H8 109.5
H9 C9 H8 109.5
N1 C10 C1 120.5(2)
N1 C10 C6 122.8(2)
C1 C10 C6 116.7(2)
C1S O1S C4S 112.2(6)
C1S C2S H2SA 109.5
C1S C2S H2SB 109.5
H2SA C2S H2SB 109.5
C1S C2S H2SC 109.5
H2SA C2S H2SC 109.5
H2SB C2S H2SC 109.5
C3S C4S O1S 111.0(7)
C3S C4S H4SA 109.4
O1S C4S H4SA 109.4
C3S C4S H4SB 109.4
O1S C4S H4SB 109.4
H4SA C4S H4SB 108.0
C4S C3S H3SA 109.5
C4S C3S H3SB 109.5
H3SA C3S H3SB 109.5
C4S C3S H3SC 109.5
H3SA C3S H3SC 109.5
H3SB C3S H3SC 109.5
O1S C1S C2S 118.6(8)
O1S C1S H1SA 107.7
C2S C1S H1SA 107.7
O1S C1S H1SB 107.7
C2S C1S H1SB 107.7
H1SA C1S H1SB 107.1

loop_
_geom_bond_atom_site_label_1
_geom_bond_atom_site_label_2
_geom_bond_distance
S1 N1 1.589(2)
S1 S2 2.0503(9)
S2 C1 1.700(3)
S3 N2 1.579(2)
S3 S4 2.0302(10)
S4 C6 1.681(3)
N1 C10 1.331(3)
N2 C7 1.343(3)
Ga1 Cl2 2.1477(9)
Ga1 Cl1 2.1629(9)
Ga1 Cl4 2.1685(9)
Ga1 Cl3 2.2097(7)
Ga2 Cl5 2.1404(9)
Ga2 Cl8 2.1642(10)
Ga2 Cl7 2.1728(9)
Ga2 Cl6 2.1904(7)
C1 C10 1.417(3)
C1 C2 1.420(4)
C2 C3 1.359(4)
C2 H2 0.9500
C3 C7 1.461(4)
C3 C4 1.526(4)
C4 C9 1.534(4)
C4 C8 1.538(4)
C4 C5 1.546(4)
C5 H3 0.9800
C5 H4 0.9800
C5 H1 0.9800
C6 C7 1.419(4)
C6 C10 1.429(3)
C8 H7 0.9800
C8 H6 0.9800
C8 H5 0.9800
C9 H10 0.9800
C9 H9 0.9800
C9 H8 0.9800
O1S C1S 1.315(6)
O1S C4S 1.462(7)
C2S C1S 1.450(8)
C2S H2SA 0.9800
C2S H2SB 0.9800
C2S H2SC 0.9800
C4S C3S 1.406(8)
C4S H4SA 0.9900
C4S H4SB 0.9900
C3S H3SA 0.9800
C3S H3SB 0.9800
C3S H3SC 0.9800
C1S H1SA 0.9900
C1S H1SB 0.9900

loop_
_geom_torsion_atom_site_label_1
_geom_torsion_atom_site_label_2
_geom_torsion_atom_site_label_3
_geom_torsion_atom_site_label_4
_geom_torsion
S2 S1 N1 C10 -0.21(19)
S4 S3 N2 C7 -0.2(2)
S1 S2 C1 C10 -0.43(18)
S1 S2 C1 C2 179.1(2)
C10 C1 C2 C3 0.1(4)
S2 C1 C2 C3 -179.4(2)
C1 C2 C3 C7 0.7(4)
C1 C2 C3 C4 -179.0(2)
C2 C3 C4 C9 -1.9(4)
C7 C3 C4 C9 178.4(3)
C2 C3 C4 C8 -121.8(3)
C7 C3 C4 C8 58.6(3)
C2 C3 C4 C5 116.9(3)
C7 C3 C4 C5 -62.8(3)
S3 S4 C6 C7 -0.9(2)
S3 S4 C6 C10 179.3(2)
S3 N2 C7 C6 -0.4(3)
S3 N2 C7 C3 -179.28(19)
C10 C6 C7 N2 -179.3(2)
S4 C6 C7 N2 1.0(3)
C10 C6 C7 C3 -0.4(4)
S4 C6 C7 C3 179.86(19)
C2 C3 C7 N2 178.2(2)
C4 C3 C7 N2 -2.1(4)
C2 C3 C7 C6 -0.5(4)
C4 C3 C7 C6 179.1(2)
S1 N1 C10 C1 -0.1(3)
S1 N1 C10 C6 -178.1(2)
C2 C1 C10 N1 -179.2(2)
S2 C1 C10 N1 0.4(3)
C2 C1 C10 C6 -1.0(4)
S2 C1 C10 C6 178.51(19)
C7 C6 C10 N1 179.2(2)
S4 C6 C10 N1 -1.0(4)
C7 C6 C10 C1 1.1(4)
S4 C6 C10 C1 -179.11(18)
C1S O1S C4S C3S -144.4(13)
C4S O1S C1S C2S -169.4(11)
